data_1510906
loop_
_publ_author_name
'Kuz'ma, Yu.B.'
'Aksel'rud, L.G.'
'Chaban, N.F.'

_publ_section_title
;
 Crystal structure of Er Mo B3
;
_journal_name_full Kristallografiya
_journal_page_first 1419
_journal_page_last 1421
_journal_volume 34
_journal_year 1989
_chemical_formula_sum 'B3 Er Mo'
_chemical_name_systematic 'Er Mo B3'
_space_group_IT_number 11
_symmetry_space_group_name_Hall '-P 2yb'
_symmetry_space_group_name_H-M 'P 1 21/m 1'
_cell_angle_alpha 90
_cell_angle_beta 101.6
_cell_angle_gamma 90
_cell_formula_units_Z 2
_cell_length_a 6.79
_cell_length_b 3.1513
_cell_length_c 5.396
_cell_volume 113.102
_citation_journal_id_ASTM KRISAJ
_cod_data_source_file boron_431.cif
_cod_data_source_block B3Er1Mo1
_cod_original_cell_volume 113.1017
_cod_original_formula_sum 'B3 Er1 Mo1'
_cod_database_code 1510906

loop_
_symmetry_equiv_pos_as_xyz
x,y,z
-x,y+1/2,-z
-x,-y,-z
x,-y-1/2,z

loop_
_atom_site_label
_atom_site_type_symbol
_atom_site_fract_x
_atom_site_fract_y
_atom_site_fract_z
_atom_site_occupancy
_atom_site_U_iso_or_equiv
Er1 Er 0.2909 0.25 0.8236 1 0.0
B2 B 0.992 0.25 0.41 1 0.0
Mo1 Mo 0.7783 0.25 0.6903 1 0.0
B3 B 0.996 0.25 0.085 1 0.0
B1 B 0.475 0.25 0.416 1 0.0
